data_1522035
loop_
_publ_author_name
'Tezuka, K.'
'Itoh, M.'
'Haga, M.'
'Hinatsu, Y.'

_publ_section_title
;
 Crystal and magnetic structures of SrTbO~3~ and BaTbO~3~ by powder
 neutron diffraction
;
_journal_coden_ASTM MSFOEP
_journal_name_full 'Materials Science Forum'
_journal_page_first 578
_journal_page_last 585
_journal_paper_doi 10.4028/www.scientific.net/MSF.315-317.578
_journal_volume 315-317
_journal_year 1999
_chemical_formula_sum 'O3 Sr Tb'
_chemical_name_systematic 'Sr Tb O3'
_space_group_IT_number 62
_symmetry_space_group_name_Hall '-P 2ac 2n'
_symmetry_space_group_name_H-M 'P n m a'
_cell_angle_alpha 90
_cell_angle_beta 90
_cell_angle_gamma 90
_cell_formula_units_Z 4
_cell_length_a 5.9618
_cell_length_b 8.3506
_cell_length_c 5.8734
_cell_volume 292.405
_citation_journal_id_ASTM MSFOEP
_cod_data_source_file Tezuka_MSFOEP_1999_553.cif
_cod_data_source_block O3Sr1Tb1
_cod_original_cell_volume 292.4049
_cod_original_formula_sum 'O3 Sr1 Tb1'
_cod_database_code 1522035

loop_
_symmetry_equiv_pos_as_xyz
x,y,z
-x+1/2,-y,z+1/2
x+1/2,-y+1/2,-z+1/2
-x,y+1/2,-z
-x,-y,-z
x-1/2,y,-z-1/2
-x-1/2,y-1/2,z-1/2
x,-y-1/2,z

loop_
_atom_site_label
_atom_site_type_symbol
_atom_site_fract_x
_atom_site_fract_y
_atom_site_fract_z
_atom_site_occupancy
_atom_site_U_iso_or_equiv
Sr1 Sr+2 -0.04 0.25 0.001 1 0.0
O2 O-2 0.208 0.048 0.207 1 0.0
Tb1 Tb+4 0 0 0.5 1 0.0
O1 O-2 0.528 0.25 -0.09 1 0.0
